data_7211597
loop_
_publ_author_name
'Chen, Shuang'
'Xi, Hanmi'
'Henry, Rodger F.'
'Marsden, Ian'
'Zhang, Geoff G. Z.'

_publ_section_title
;
 Chiral co-crystal solid solution: structures, melting point phase
 diagram, and chiral enrichment of (ibuprofen)2(4,4-dipyridyl)
;
_journal_issue 5
_journal_name_full CrystEngComm
_journal_page_first 1485
_journal_paper_doi 10.1039/b910662f
_journal_volume 12
_journal_year 2010
_chemical_formula_sum 'C18 H18 N O2'
_chemical_formula_weight 280.33
_chemical_name_systematic
;
?
;
_space_group_IT_number 1
_symmetry_cell_setting triclinic
_symmetry_space_group_name_Hall 'P 1'
_symmetry_space_group_name_H-M 'P 1'
_atom_sites_solution_hydrogens geom
_atom_sites_solution_primary direct
_atom_sites_solution_secondary difmap
_audit_creation_method SHELXL-97
_cell_angle_alpha 93.910(8)
_cell_angle_beta 90.624(8)
_cell_angle_gamma 103.852(8)
_cell_formula_units_Z 4
_cell_length_a 5.721(3)
_cell_length_b 11.617(5)
_cell_length_c 24.595(11)
_cell_measurement_temperature 293(2)
_cell_volume 1582.7(13)
_computing_structure_refinement 'SHELXL-97 (Sheldrick, 1997)'
_computing_structure_solution 'SHELXS-97 (Sheldrick, 1990)'
_diffrn_ambient_temperature 293(2)
_diffrn_measured_fraction_theta_full 0.953
_diffrn_measured_fraction_theta_max 0.953
_diffrn_radiation_monochromator graphite
_diffrn_radiation_source 'fine-focus sealed tube'
_diffrn_radiation_type MoK\a
_diffrn_radiation_wavelength 0.71073
_diffrn_reflns_av_R_equivalents 0.1307
_diffrn_reflns_av_sigmaI/netI 0.1281
_diffrn_reflns_limit_h_max 7
_diffrn_reflns_limit_h_min -7
_diffrn_reflns_limit_k_max 14
_diffrn_reflns_limit_k_min -14
_diffrn_reflns_limit_l_max 32
_diffrn_reflns_limit_l_min -32
_diffrn_reflns_number 17733
_diffrn_reflns_theta_full 28.09
_diffrn_reflns_theta_max 28.09
_diffrn_reflns_theta_min 0.83
_exptl_absorpt_coefficient_mu 0.077
_exptl_crystal_density_diffrn 1.176
_exptl_crystal_density_method 'not measured'
_exptl_crystal_F_000 596
_refine_diff_density_max 0.586
_refine_diff_density_min -0.472
_refine_diff_density_rms 0.119
_refine_ls_abs_structure_details 'Flack H D (1983), Acta Cryst. A39, 876-881'
_refine_ls_abs_structure_Flack -1(2)
_refine_ls_extinction_method none
_refine_ls_goodness_of_fit_ref 0.906
_refine_ls_hydrogen_treatment mixed
_refine_ls_matrix_type full
_refine_ls_number_parameters 863
_refine_ls_number_reflns 13760
_refine_ls_number_restraints 3
_refine_ls_restrained_S_all 0.906
_refine_ls_R_factor_all 0.1779
_refine_ls_R_factor_gt 0.1060
_refine_ls_shift/su_max 3.602
_refine_ls_shift/su_mean 0.120
_refine_ls_structure_factor_coef Fsqd
_refine_ls_weighting_details 'calc w=1/[\s^2^(Fo^2^)+(0.1965P)^2^+0.0000P] where P=(Fo^2^+2Fc^2^)/3'
_refine_ls_weighting_scheme calc
_refine_ls_wR_factor_gt 0.2748
_refine_ls_wR_factor_ref 0.3283
_reflns_number_gt 5889
_reflns_number_total 13760
_reflns_threshold_expression >2sigma(I)
_cod_data_source_file b910662f.txt
_cod_data_source_block x489n
_cod_original_cell_volume 1582.8(12)
_cod_original_sg_symbol_H-M P1
_cod_database_code 7211597

loop_
_symmetry_equiv_pos_as_xyz
'x, y, z'

loop_
_atom_site_label
_atom_site_type_symbol
_atom_site_fract_x
_atom_site_fract_y
_atom_site_fract_z
_atom_site_U_iso_or_equiv
_atom_site_adp_type
_atom_site_occupancy
_atom_site_symmetry_multiplicity
_atom_site_calc_flag
_atom_site_refinement_flags
_atom_site_disorder_assembly
_atom_site_disorder_group
C70 C 0.9725(11) 0.9787(5) 1.0186(3) 0.0422(15) Uani 1 1 d . B .
C55 C -0.0782(11) 0.5752(5) 1.0569(3) 0.0419(15) Uani 1 1 d . . .
O1 O -0.5404(9) 0.9382(5) 1.1534(2) 0.0666(15) Uani 1 1 d . . .
O2 O -0.2285(9) 0.9168(4) 1.2011(2) 0.0599(14) Uani 1 1 d . . .
C1 C -0.4080(14) 0.9597(6) 1.1947(3) 0.0521(18) Uani 1 1 d . . .
C2 C -0.4318(17) 1.0467(8) 1.2419(4) 0.064(2) Uani 1 1 d . . .
H2 H -0.269(16) 1.094(8) 1.252(3) 0.077 Uiso 1 1 calc . . .
C3 C -0.5762(17) 1.1303(8) 1.2287(4) 0.080(3) Uani 1 1 d . . .
H3A H -0.5865 1.1813 1.2606 0.120 Uiso 1 1 calc R . .
H3B H -0.7351 1.0868 1.2168 0.120 Uiso 1 1 calc R . .
H3C H -0.5016 1.1775 1.2002 0.120 Uiso 1 1 calc R . .
C4 C -0.5268(13) 0.9757(5) 1.2908(3) 0.0504(17) Uani 1 1 d . . .
C5 C -0.3846(14) 0.9743(6) 1.3346(3) 0.0585(19) Uani 1 1 d . . .
H5 H -0.2238 1.0154 1.3344 0.070 Uiso 1 1 calc R . .
C6 C -0.4678(16) 0.9144(8) 1.3798(3) 0.067(2) Uani 1 1 d . . .
H6 H -0.3612 0.9137 1.4085 0.081 Uiso 1 1 calc R . .
C7 C -0.7004(16) 0.8571(7) 1.3829(3) 0.0581(19) Uani 1 1 d . . .
C8 C -0.8527(13) 0.8536(6) 1.3382(4) 0.065(2) Uani 1 1 d . . .
H8 H -1.0120 0.8104 1.3385 0.078 Uiso 1 1 calc R . .
C9 C -0.7666(17) 0.9154(7) 1.2923(4) 0.069(2) Uani 1 1 d . . .
H9 H -0.8707 0.9156 1.2630 0.083 Uiso 1 1 calc R . .
C10 C -0.800(2) 0.7959(7) 1.4336(4) 0.083(3) Uani 1 1 d . A .
H10A H -0.9585 0.8093 1.4404 0.099 Uiso 1 1 calc R . .
H10B H -0.6958 0.8303 1.4648 0.099 Uiso 1 1 calc R . .
C11 C -0.818(3) 0.6579(14) 1.4264(7) 0.135(5) Uiso 1 1 d . . .
C12 C -0.919(6) 0.608(3) 1.4886(12) 0.131(9) Uiso 0.576(10) 1 d P A 1
C13 C -0.735(6) 0.631(3) 1.4955(11) 0.174(10) Uiso 0.576(10) 1 d P A 1
C12' C -0.639(7) 0.613(3) 1.4042(15) 0.128(11) Uiso 0.424(10) 1 d P A 2
C13' C -1.001(5) 0.584(2) 1.4651(13) 0.100(8) Uiso 0.424(10) 1 d P A 2
C13A C -0.562(4) 0.6384(19) 1.4248(8) 0.185(9) Uiso 1 1 d . A .
C12A C -0.878(7) 0.596(4) 1.3904(14) 0.40(2) Uiso 1 1 d . A .
O3 O 0.4604(10) 1.4480(5) 1.1550(2) 0.0654(15) Uani 1 1 d . . .
O4 O 0.7854(8) 1.4274(4) 1.19910(19) 0.0496(12) Uani 1 1 d . . .
C14 C 0.5972(12) 1.4683(6) 1.1957(3) 0.0495(17) Uani 1 1 d . . .
C15 C 0.5637(18) 1.5349(7) 1.2480(4) 0.065(2) Uani 1 1 d . . .
H15 H 0.723(16) 1.582(7) 1.261(4) 0.078 Uiso 1 1 calc . . .
C16 C 0.4071(17) 1.6218(7) 1.2380(4) 0.078(3) Uani 1 1 d . . .
H16A H 0.2436 1.5782 1.2306 0.117 Uiso 1 1 calc R . .
H16B H 0.4656 1.6662 1.2074 0.117 Uiso 1 1 calc R . .
H16C H 0.4140 1.6754 1.2698 0.117 Uiso 1 1 calc R . .
C17 C 0.4740(13) 1.4472(6) 1.2904(3) 0.0498(17) Uani 1 1 d . . .
C18 C 0.6366(14) 1.4295(7) 1.3262(3) 0.063(2) Uani 1 1 d . . .
H18 H 0.7943 1.4752 1.3268 0.075 Uiso 1 1 calc R . .
C19 C 0.5654(14) 1.3395(7) 1.3634(3) 0.063(2) Uani 1 1 d . . .
H19 H 0.6800 1.3225 1.3866 0.076 Uiso 1 1 calc R . .
C20 C 0.3351(15) 1.2792(6) 1.3652(3) 0.0562(19) Uani 1 1 d . A .
C21 C 0.1704(13) 1.3030(8) 1.3288(4) 0.067(2) Uani 1 1 d . . .
H21 H 0.0094 1.2625 1.3298 0.080 Uiso 1 1 calc R . .
C22 C 0.2403(14) 1.3847(7) 1.2914(3) 0.061(2) Uani 1 1 d . . .
H22 H 0.1279 1.3979 1.2665 0.074 Uiso 1 1 calc R . .
C23 C 0.263(2) 1.1813(8) 1.4055(3) 0.077(3) Uani 1 1 d . . .
H23A H 0.1030 1.1345 1.3948 0.092 Uiso 1 1 calc R A 1
H23B H 0.3718 1.1290 1.4009 0.092 Uiso 1 1 calc R A 1
C24 C 0.261(3) 1.2175(13) 1.4646(6) 0.063(3) Uiso 0.576(10) 1 d P A 1
C25 C 0.391(3) 1.3187(18) 1.4908(8) 0.104(6) Uiso 0.576(10) 1 d P A 1
C26 C 0.109(7) 1.098(3) 1.4916(12) 0.171(11) Uiso 0.576(10) 1 d P A 1
C24' C 0.160(5) 1.256(2) 1.4603(10) 0.081(6) Uiso 0.424(10) 1 d P A 2
C25' C 0.027(7) 1.261(3) 1.4727(14) 0.114(9) Uiso 0.424(10) 1 d P A 2
C26' C 0.257(3) 1.1118(15) 1.4995(7) 0.056(4) Uiso 0.424(10) 1 d P A 2
C25A C 0.140(18) 1.245(7) 1.481(3) 0.82(7) Uiso 1 1 d . . .
O5 O 0.1403(11) 0.1419(5) 0.8731(2) 0.0679(16) Uani 1 1 d . B .
O6 O 0.4458(11) 0.1201(5) 0.9237(2) 0.0667(15) Uani 1 1 d . B .
C27 C 0.3354(16) 0.1002(6) 0.8832(3) 0.059(2) Uani 1 1 d . . .
C28 C 0.460(3) 0.0368(13) 0.8391(6) 0.048(4) Uani 0.477(12) 1 d P B 1
H28 H 0.62(2) 0.033(11) 0.851(5) 0.057 Uiso 0.48 1 calc P B 1
C29 C 0.291(4) -0.0853(11) 0.8330(6) 0.068(5) Uani 0.477(12) 1 d P B 1
H29A H 0.3509 -0.1343 0.8062 0.103 Uiso 0.477(12) 1 calc PR B 1
H29B H 0.1342 -0.0787 0.8216 0.103 Uiso 0.477(12) 1 calc PR B 1
H29C H 0.2808 -0.1206 0.8673 0.103 Uiso 0.477(12) 1 calc PR B 1
C28' C 0.326(3) 0.0069(9) 0.8340(5) 0.032(3) Uani 0.523(12) 1 d P B 2
H28' H 0.16(2) -0.037(11) 0.823(5) 0.039 Uiso 0.52 1 calc P B 2
C29' C 0.492(3) -0.0731(9) 0.8495(5) 0.043(4) Uani 0.523(12) 1 d P B 2
H29D H 0.4309 -0.1139 0.8809 0.064 Uiso 0.523(12) 1 calc PR B 2
H29E H 0.6513 -0.0251 0.8576 0.064 Uiso 0.523(12) 1 calc PR B 2
H29F H 0.4959 -0.1301 0.8196 0.064 Uiso 0.523(12) 1 calc PR B 2
C30 C 0.466(2) 0.0898(8) 0.7867(3) 0.078(3) Uani 1 1 d . . .
C31 C 0.3007(18) 0.0901(8) 0.7450(4) 0.079(3) Uani 1 1 d . B .
H31 H 0.1389 0.0531 0.7483 0.095 Uiso 1 1 calc R . .
C32 C 0.3789(18) 0.1455(7) 0.6988(3) 0.072(2) Uani 1 1 d . . .
H32 H 0.2697 0.1410 0.6700 0.087 Uiso 1 1 calc R B .
C33 C 0.6224(18) 0.2099(7) 0.6935(3) 0.069(2) Uani 1 1 d . A .
C34 C 0.7713(19) 0.2094(9) 0.7360(4) 0.084(3) Uani 1 1 d . . .
H34 H 0.9311 0.2515 0.7347 0.101 Uiso 1 1 calc R B .
C35 C 0.697(2) 0.1490(8) 0.7815(4) 0.078(3) Uani 1 1 d . B .
H35 H 0.8084 0.1490 0.8093 0.094 Uiso 1 1 calc R . .
C36 C 0.705(2) 0.2730(8) 0.6438(4) 0.087(3) Uani 1 1 d . . .
H36A H 0.8533 0.2538 0.6323 0.105 Uiso 1 1 calc R A 1
H36B H 0.5850 0.2440 0.6147 0.105 Uiso 1 1 calc R A 1
C37 C 0.744(4) 0.4009(9) 0.6518(5) 0.077(5) Uani 0.576(10) 1 d P A 1
C38 C 0.580(6) 0.4459(13) 0.6666(7) 0.182(15) Uani 0.576(10) 1 d P A 1
C39 C 0.803(9) 0.427(3) 0.586(2) 0.29(3) Uani 0.576(10) 1 d P A 1
C37' C 0.556(6) 0.391(3) 0.6381(13) 0.164(19) Uani 0.424(10) 1 d P A 2
C38' C 0.914(6) 0.461(2) 0.6039(10) 0.133(15) Uani 0.424(10) 1 d P A 2
O7 O 1.1225(10) 0.6304(5) 0.8750(2) 0.0638(14) Uani 1 1 d . B .
O8 O 1.4416(10) 0.6085(5) 0.9212(2) 0.0631(14) Uani 1 1 d . B .
C40 C 1.3238(16) 0.5934(6) 0.8814(3) 0.058(2) Uani 1 1 d . . .
C41 C 1.444(3) 0.5340(16) 0.8327(7) 0.053(4) Uani 0.523(12) 1 d P B 1
H41 H 1.61(2) 0.528(11) 0.843(5) 0.064 Uiso 0.52 1 calc P B 1
C42 C 1.288(4) 0.4198(10) 0.8177(6) 0.089(6) Uani 0.523(12) 1 d P B 1
H42A H 1.3438 0.3864 0.7849 0.134 Uiso 0.523(12) 1 calc PR B 1
H42B H 1.1275 0.4283 0.8114 0.134 Uiso 0.523(12) 1 calc PR B 1
H42C H 1.2889 0.3682 0.8465 0.134 Uiso 0.523(12) 1 calc PR B 1
C41' C 1.329(2) 0.5124(13) 0.8281(7) 0.033(3) Uani 0.477(12) 1 d P B 2
H41' H 1.17(2) 0.465(13) 0.816(6) 0.040 Uiso 0.48 1 calc P B 2
C42' C 1.513(3) 0.4350(11) 0.8349(6) 0.048(4) Uani 0.477(12) 1 d P B 2
H42D H 1.6675 0.4854 0.8462 0.071 Uiso 0.477(12) 1 calc PR B 2
H42E H 1.5279 0.3924 0.8008 0.071 Uiso 0.477(12) 1 calc PR B 2
H42F H 1.4588 0.3795 0.8619 0.071 Uiso 0.477(12) 1 calc PR B 2
C43 C 1.448(2) 0.6108(7) 0.7861(3) 0.070(2) Uani 1 1 d . . .
C44 C 1.2854(19) 0.6330(9) 0.7490(4) 0.080(3) Uani 1 1 d . B .
H44 H 1.1259 0.5905 0.7504 0.096 Uiso 1 1 calc R . .
C45 C 1.342(2) 0.7124(9) 0.7110(3) 0.083(3) Uani 1 1 d . . .
H45 H 1.2238 0.7205 0.6864 0.099 Uiso 1 1 calc R B .
C46 C 1.5769(18) 0.7831(7) 0.7078(3) 0.065(2) Uani 1 1 d . B .
C47 C 1.744(2) 0.7648(7) 0.7441(3) 0.078(3) Uani 1 1 d . . .
H47 H 1.9011 0.8104 0.7437 0.094 Uiso 1 1 calc R B .
C48 C 1.679(2) 0.6758(9) 0.7830(3) 0.079(3) Uani 1 1 d . B .
H48 H 1.7975 0.6626 0.8063 0.095 Uiso 1 1 calc R . .
C49 C 1.640(2) 0.8740(8) 0.6684(4) 0.087(3) Uani 1 1 d . . .
H49A H 1.5090 0.9136 0.6664 0.104 Uiso 1 1 calc R B .
H49B H 1.7811 0.9329 0.6826 0.104 Uiso 1 1 calc R . .
C50 C 1.688(4) 0.8342(10) 0.6133(4) 0.160(8) Uani 1 1 d . A .
C51 C 1.841(5) 0.9231(14) 0.5804(6) 0.147(12) Uani 0.576(10) 1 d P A 1
H51A H 1.7409 0.9565 0.5577 0.221 Uiso 0.576(10) 1 calc PR A 1
H51B H 1.9417 0.8854 0.5580 0.221 Uiso 0.576(10) 1 calc PR A 1
H51C H 1.9402 0.9850 0.6042 0.221 Uiso 0.576(10) 1 calc PR A 1
C52 C 1.590(6) 0.7317(16) 0.5859(6) 0.160(13) Uani 0.576(10) 1 d P A 1
H52A H 1.5739 0.6684 0.6097 0.240 Uiso 0.576(10) 1 calc PR A 1
H52B H 1.6900 0.7189 0.5562 0.240 Uiso 0.576(10) 1 calc PR A 1
H52C H 1.4333 0.7336 0.5719 0.240 Uiso 0.576(10) 1 calc PR A 1
C51' C 1.623(5) 0.947(3) 0.5738(11) 0.113(10) Uani 0.424(10) 1 d P A 2
H51D H 1.4542 0.9445 0.5755 0.170 Uiso 0.424(10) 1 calc PR A 2
H51E H 1.6639 0.9328 0.5366 0.170 Uiso 0.424(10) 1 calc PR A 2
H51F H 1.7150 1.0232 0.5881 0.170 Uiso 0.424(10) 1 calc PR A 2
C52' C 1.885(5) 0.789(3) 0.6061(11) 0.125(12) Uani 0.424(10) 1 d P A 2
H52D H 1.8639 0.7380 0.5731 0.187 Uiso 0.424(10) 1 calc PR A 2
H52E H 1.9043 0.7437 0.6365 0.187 Uiso 0.424(10) 1 calc PR A 2
H52F H 2.0256 0.8526 0.6038 0.187 Uiso 0.424(10) 1 calc PR A 2
N1 N -0.1675(9) 0.7524(5) 1.1291(2) 0.0474(14) Uani 1 1 d . . .
N2 N 0.0708(11) 0.3029(5) 0.9457(2) 0.0513(15) Uani 1 1 d . . .
C53 C -0.3034(12) 0.7163(6) 1.0832(3) 0.0503(17) Uani 1 1 d . . .
H53 H -0.4319 0.7501 1.0766 0.060 Uiso 1 1 calc R . .
C54 C -0.2605(11) 0.6335(6) 1.0465(2) 0.0423(15) Uani 1 1 d . . .
H54 H -0.3517 0.6147 1.0142 0.051 Uiso 1 1 calc R . .
C56 C 0.0566(11) 0.6098(6) 1.1052(3) 0.0454(16) Uani 1 1 d . . .
H56 H 0.1781 0.5733 1.1144 0.054 Uiso 1 1 calc R . .
C57 C 0.0062(12) 0.6984(6) 1.1386(3) 0.0480(16) Uani 1 1 d . . .
H57 H 0.1003 0.7227 1.1702 0.058 Uiso 1 1 calc R . .
C58 C -0.1040(14) 0.3553(6) 0.9346(3) 0.0546(18) Uani 1 1 d . B .
H58 H -0.1960 0.3308 0.9026 0.066 Uiso 1 1 calc R . .
C59 C -0.1547(13) 0.4463(6) 0.9693(3) 0.0511(17) Uani 1 1 d . . .
H59 H -0.2748 0.4833 0.9597 0.061 Uiso 1 1 calc R B .
C60 C -0.0267(11) 0.4811(5) 1.0179(3) 0.0389(14) Uani 1 1 d . B .
C61 C 0.1557(12) 0.4263(5) 1.0290(3) 0.0478(17) Uani 1 1 d . . .
H61 H 0.2525 0.4495 1.0604 0.057 Uiso 1 1 calc R B .
C62 C 0.1932(11) 0.3340(5) 0.9919(3) 0.0456(16) Uani 1 1 d . B .
H62 H 0.3096 0.2940 1.0006 0.055 Uiso 1 1 calc R . .
N3 N 0.8438(9) 1.2647(5) 1.1247(2) 0.0472(14) Uani 1 1 d . . .
N4 N 1.0561(11) 0.7942(5) 0.9501(2) 0.0538(15) Uani 1 1 d . . .
C63 C 0.7079(12) 1.2242(6) 1.0801(3) 0.0510(18) Uani 1 1 d . . .
H63 H 0.5806 1.2583 1.0729 0.061 Uiso 1 1 calc R . .
C64 C 0.7430(12) 1.1359(6) 1.0441(2) 0.0474(16) Uani 1 1 d . . .
H64 H 0.6480 1.1146 1.0124 0.057 Uiso 1 1 calc R . .
C65 C 0.9242(11) 1.0770(6) 1.0554(3) 0.0427(15) Uani 1 1 d . . .
C66 C 1.0622(11) 1.1142(6) 1.1034(3) 0.0485(17) Uani 1 1 d . . .
H66 H 1.1806 1.0766 1.1135 0.058 Uiso 1 1 calc R . .
C67 C 1.0166(14) 1.2094(7) 1.1357(3) 0.0544(18) Uani 1 1 d . . .
H67 H 1.1129 1.2362 1.1669 0.065 Uiso 1 1 calc R . .
C68 C 0.8861(14) 0.8475(6) 0.9386(3) 0.0558(19) Uani 1 1 d . B .
H68 H 0.7925 0.8220 0.9069 0.067 Uiso 1 1 calc R . .
C69 C 0.8412(14) 0.9387(6) 0.9711(3) 0.0542(18) Uani 1 1 d . . .
H69 H 0.7199 0.9745 0.9610 0.065 Uiso 1 1 calc R B .
C71 C 1.1507(11) 0.9246(5) 1.0308(3) 0.0479(17) Uani 1 1 d . . .
H71 H 1.2480 0.9503 1.0620 0.057 Uiso 1 1 calc R B .
C72 C 1.1867(12) 0.8290(6) 0.9957(3) 0.0503(18) Uani 1 1 d . B .
H72 H 1.3041 0.7899 1.0049 0.060 Uiso 1 1 calc R . .

loop_
_atom_site_aniso_label
_atom_site_aniso_U_11
_atom_site_aniso_U_22
_atom_site_aniso_U_33
_atom_site_aniso_U_23
_atom_site_aniso_U_13
_atom_site_aniso_U_12
C70 0.043(3) 0.035(3) 0.047(4) 0.005(3) -0.003(3) 0.006(3)
C55 0.043(3) 0.030(3) 0.049(4) 0.006(3) 0.000(3) 0.000(2)
O1 0.054(3) 0.073(4) 0.075(4) -0.011(3) -0.009(3) 0.024(3)
O2 0.066(3) 0.055(3) 0.060(3) -0.014(2) -0.021(3) 0.022(3)
C1 0.059(4) 0.048(4) 0.049(4) 0.004(3) 0.000(3) 0.012(3)
C2 0.069(5) 0.060(5) 0.061(5) -0.006(4) 0.001(4) 0.017(4)
C3 0.106(7) 0.060(5) 0.074(6) 0.002(4) 0.011(5) 0.020(5)
C4 0.065(4) 0.027(3) 0.059(4) -0.002(3) -0.005(3) 0.012(3)
C5 0.067(5) 0.043(4) 0.062(5) 0.002(3) -0.012(4) 0.009(3)
C6 0.073(5) 0.077(6) 0.053(5) 0.015(4) -0.013(4) 0.017(4)
C7 0.079(5) 0.045(4) 0.053(4) 0.003(3) -0.001(4) 0.021(4)
C8 0.048(4) 0.041(4) 0.110(7) 0.005(4) -0.012(4) 0.015(3)
C9 0.085(6) 0.063(5) 0.064(5) -0.006(4) -0.030(4) 0.032(4)
C10 0.114(7) 0.053(5) 0.084(6) 0.017(4) 0.020(6) 0.023(5)
O3 0.061(3) 0.065(3) 0.071(4) 0.001(3) -0.005(3) 0.017(3)
O4 0.051(3) 0.037(2) 0.059(3) -0.001(2) -0.009(2) 0.008(2)
C14 0.044(4) 0.051(4) 0.053(5) 0.003(3) -0.002(3) 0.014(3)
C15 0.097(6) 0.045(4) 0.064(5) 0.008(4) -0.001(4) 0.036(4)
C16 0.102(7) 0.057(5) 0.084(6) 0.003(4) 0.006(5) 0.037(5)
C17 0.059(4) 0.046(4) 0.052(4) 0.004(3) 0.009(3) 0.027(3)
C18 0.056(4) 0.063(5) 0.072(5) 0.019(4) 0.001(4) 0.016(4)
C19 0.060(5) 0.062(5) 0.077(5) 0.019(4) 0.005(4) 0.027(4)
C20 0.076(5) 0.049(4) 0.051(4) 0.000(3) -0.001(4) 0.031(4)
C21 0.042(4) 0.077(5) 0.076(6) -0.009(4) -0.010(4) 0.007(3)
C22 0.061(4) 0.060(5) 0.069(5) -0.004(4) -0.017(4) 0.028(4)
C23 0.122(8) 0.062(5) 0.051(5) 0.011(4) 0.011(5) 0.030(5)
O5 0.109(4) 0.054(3) 0.052(3) -0.003(2) -0.008(3) 0.044(3)
O6 0.095(4) 0.060(3) 0.055(3) 0.003(3) -0.009(3) 0.037(3)
C27 0.112(6) 0.035(4) 0.043(4) 0.007(3) 0.012(4) 0.038(4)
C28 0.056(9) 0.029(7) 0.065(8) 0.011(6) 0.020(8) 0.022(7)
C29 0.099(14) 0.034(7) 0.073(9) -0.002(5) 0.021(9) 0.018(7)
C28' 0.048(8) 0.008(5) 0.035(6) -0.003(4) -0.007(6) -0.003(5)
C29' 0.081(10) 0.025(5) 0.036(6) 0.005(4) 0.006(6) 0.038(6)
C30 0.150(9) 0.068(5) 0.033(4) 0.002(3) 0.003(5) 0.063(6)
C31 0.095(6) 0.077(6) 0.077(6) 0.020(5) 0.025(5) 0.040(5)
C32 0.112(7) 0.052(4) 0.057(5) -0.001(4) -0.018(5) 0.030(5)
C33 0.102(7) 0.047(4) 0.057(5) -0.001(4) 0.012(5) 0.019(4)
C34 0.101(7) 0.086(6) 0.062(5) 0.007(5) 0.002(5) 0.017(5)
C35 0.124(8) 0.059(5) 0.061(5) 0.002(4) -0.014(5) 0.041(5)
C36 0.142(8) 0.070(5) 0.059(5) 0.008(4) 0.033(5) 0.042(5)
C37 0.144(15) 0.023(4) 0.055(6) 0.015(4) 0.029(7) -0.005(6)
C38 0.47(4) 0.058(8) 0.075(10) 0.040(7) 0.150(17) 0.151(17)
C39 0.33(5) 0.20(3) 0.42(6) 0.24(4) 0.29(4) 0.16(3)
C37' 0.14(2) 0.16(3) 0.16(3) 0.13(2) -0.09(2) -0.07(2)
C38' 0.21(3) 0.060(12) 0.068(13) 0.032(9) -0.042(15) -0.099(16)
O7 0.091(4) 0.057(3) 0.049(3) -0.002(2) -0.011(3) 0.030(3)
O8 0.078(3) 0.058(3) 0.058(3) 0.006(3) -0.008(3) 0.024(3)
C40 0.104(6) 0.029(3) 0.038(4) 0.002(3) -0.003(4) 0.012(4)
C41 0.057(10) 0.061(9) 0.057(7) 0.021(6) 0.008(8) 0.040(9)
C42 0.149(19) 0.034(7) 0.077(9) -0.013(6) 0.010(10) 0.008(8)
C41' 0.021(7) 0.028(7) 0.050(8) -0.010(5) -0.007(6) 0.007(6)
C42' 0.065(10) 0.026(6) 0.053(8) 0.005(5) -0.005(7) 0.015(6)
C43 0.125(8) 0.054(5) 0.040(4) -0.003(3) -0.004(5) 0.040(5)
C44 0.094(6) 0.087(6) 0.062(6) 0.001(5) -0.001(5) 0.027(5)
C45 0.117(7) 0.111(7) 0.034(4) 0.010(4) -0.009(4) 0.055(6)
C46 0.104(7) 0.048(4) 0.049(5) -0.003(4) 0.007(5) 0.030(5)
C47 0.127(7) 0.052(4) 0.052(4) 0.002(3) -0.006(5) 0.014(4)
C48 0.126(8) 0.089(6) 0.036(4) 0.011(4) -0.008(5) 0.052(6)
C49 0.136(9) 0.051(5) 0.071(6) 0.005(4) 0.005(6) 0.016(6)
C50 0.33(2) 0.059(5) 0.055(5) 0.010(4) 0.042(8) -0.030(8)
C51 0.28(3) 0.062(9) 0.066(9) 0.016(7) 0.074(14) -0.032(14)
C52 0.36(4) 0.089(11) 0.048(7) 0.024(7) 0.060(13) 0.078(17)
C51' 0.13(2) 0.122(19) 0.086(14) 0.068(13) -0.012(14) 0.019(16)
C52' 0.12(2) 0.18(3) 0.108(17) -0.037(16) 0.019(14) 0.12(2)
N1 0.048(3) 0.047(3) 0.047(3) 0.003(3) 0.000(3) 0.013(3)
N2 0.065(4) 0.033(3) 0.058(4) 0.000(3) -0.002(3) 0.015(3)
C53 0.050(4) 0.041(4) 0.053(4) 0.003(3) 0.003(3) -0.002(3)
C54 0.042(3) 0.052(4) 0.035(3) 0.007(3) -0.001(3) 0.015(3)
C56 0.046(4) 0.047(4) 0.045(4) 0.002(3) -0.002(3) 0.016(3)
C57 0.052(4) 0.046(4) 0.044(4) -0.006(3) -0.012(3) 0.011(3)
C58 0.075(5) 0.039(4) 0.050(4) -0.002(3) -0.004(4) 0.016(3)
C59 0.067(4) 0.038(4) 0.052(4) 0.004(3) -0.004(4) 0.019(3)
C60 0.047(3) 0.027(3) 0.045(4) 0.004(3) 0.003(3) 0.011(2)
C61 0.046(4) 0.031(3) 0.063(5) -0.006(3) -0.004(3) 0.005(3)
C62 0.045(3) 0.032(3) 0.065(4) 0.003(3) -0.003(3) 0.021(3)
N3 0.048(3) 0.046(3) 0.051(4) 0.007(3) 0.003(3) 0.017(3)
N4 0.062(4) 0.043(3) 0.050(4) -0.002(3) -0.001(3) 0.003(3)
C63 0.048(4) 0.050(4) 0.057(5) 0.009(3) 0.005(3) 0.012(3)
C64 0.052(4) 0.059(4) 0.034(3) 0.005(3) -0.007(3) 0.019(3)
C65 0.040(3) 0.042(3) 0.041(4) 0.004(3) -0.002(3) -0.001(3)
C66 0.044(4) 0.057(4) 0.049(4) 0.003(3) -0.004(3) 0.020(3)
C67 0.061(4) 0.054(4) 0.046(4) -0.003(3) -0.009(3) 0.010(4)
C68 0.064(5) 0.049(4) 0.054(5) -0.005(3) -0.006(4) 0.016(4)
C69 0.068(5) 0.041(4) 0.052(4) -0.002(3) -0.012(4) 0.012(3)
C71 0.038(3) 0.026(3) 0.073(5) -0.002(3) -0.006(3) -0.003(2)
C72 0.053(4) 0.039(4) 0.062(5) 0.008(3) -0.005(4) 0.015(3)

loop_
_atom_type_symbol
_atom_type_description
_atom_type_scat_dispersion_real
_atom_type_scat_dispersion_imag
_atom_type_scat_source
C C 0.0033 0.0016 'International Tables Vol C Tables 4.2.6.8 and 6.1.1.4'
H H 0.0000 0.0000 'International Tables Vol C Tables 4.2.6.8 and 6.1.1.4'
N N 0.0061 0.0033 'International Tables Vol C Tables 4.2.6.8 and 6.1.1.4'
O O 0.0106 0.0060 'International Tables Vol C Tables 4.2.6.8 and 6.1.1.4'

loop_
_geom_angle_atom_site_label_1
_geom_angle_atom_site_label_2
_geom_angle_atom_site_label_3
_geom_angle
C71 C70 C69 117.1(7)
C71 C70 C65 120.9(5)
C69 C70 C65 122.0(5)
C56 C55 C54 117.2(6)
C56 C55 C60 120.7(5)
C54 C55 C60 122.0(5)
C56 C55 C65 62.7(4)
C54 C55 C65 97.9(4)
C60 C55 C65 107.1(2)
C1 O1 N1 78.0(4)
O1 C1 O2 123.7(7)
O1 C1 C2 124.3(7)
O2 C1 C2 111.9(7)
C3 C2 C1 114.0(7)
C3 C2 C4 112.6(7)
C1 C2 C4 108.4(7)
C5 C4 C9 117.7(7)
C5 C4 C2 121.6(7)
C9 C4 C2 120.7(7)
C4 C5 C6 122.7(8)
C7 C6 C5 121.0(8)
C6 C7 C8 118.4(7)
C6 C7 C10 122.1(8)
C8 C7 C10 119.5(8)
C7 C8 C9 120.2(8)
C4 C9 C8 120.0(7)
C7 C10 C11 111.2(9)
C12A C11 C12' 67(3)
C12A C11 C13A 92(3)
C12' C11 C13A 25.7(18)
C12A C11 C13' 94(3)
C12' C11 C13' 121(2)
C13A C11 C13' 118.2(17)
C12A C11 C10 129(3)
C12' C11 C10 122(2)
C13A C11 C10 108.4(13)
C13' C11 C10 113.7(16)
C12A C11 C12 116(3)
C12' C11 C12 116(2)
C13A C11 C12 103.2(16)
C13' C11 C12 25.1(13)
C10 C11 C12 103.8(14)
C12A C11 C13 131(3)
C12' C11 C13 92(2)
C13A C11 C13 72.6(13)
C13' C11 C13 57.3(15)
C10 C11 C13 100.3(13)
C12 C11 C13 33.6(11)
C13 C12 C11 78(2)
C12 C13 C11 68(2)
C12 C13 C13A 111(3)
C11 C13 C13A 47.0(10)
C13A C12' C12A 139(6)
C13A C12' C11 92(5)
C12A C12' C11 47(2)
C11 C13' C12A 33.7(13)
C12' C13A C11 62(4)
C12' C13A C12A 28(4)
C11 C13A C12A 34.8(14)
C12' C13A C13 110(5)
C11 C13A C13 60.4(13)
C12A C13A C13 85.8(17)
C11 C12A C12' 66(3)
C11 C12A C13A 53(2)
C12' C12A C13A 13.1(19)
C11 C12A C13' 52(2)
C12' C12A C13' 97(3)
C13A C12A C13' 85.8(17)
C14 O3 N3 78.1(4)
O3 C14 O4 122.9(7)
O3 C14 C15 126.7(7)
O4 C14 C15 110.3(6)
C14 C15 C17 109.2(6)
C14 C15 C16 110.0(7)
C17 C15 C16 115.5(8)
C18 C17 C22 120.4(7)
C18 C17 C15 117.1(7)
C22 C17 C15 122.5(8)
C17 C18 C19 119.1(7)
C20 C19 C18 120.6(7)
C19 C20 C21 118.5(7)
C19 C20 C23 119.6(7)
C21 C20 C23 121.8(8)
C22 C21 C20 120.9(7)
C21 C22 C17 120.4(7)
C24 C23 C20 118.5(9)
C24 C23 C24' 28.2(8)
C20 C23 C24' 102.5(9)
C25A C24 C25 80(5)
C25A C24 C23 124(5)
C25 C24 C23 127.0(13)
C25A C24 C26 78(5)
C25 C24 C26 127.6(17)
C23 C24 C26 104.4(14)
C24 C25 C25A 37(4)
C24 C26 C25A 32(3)
C25A C24' C25' 61(10)
C25A C24' C23 133(10)
C25' C24' C23 138(3)
C25A C25' C24' 39(7)
C24' C25A C25' 79(10)
C24' C25A C24 62(10)
C25' C25A C24 138(10)
C24' C25A C25 82(10)
C25' C25A C25 131(9)
C24 C25A C25 63(6)
C24' C25A C26 114(10)
C25' C25A C26 115(9)
C24 C25A C26 70(5)
C25 C25A C26 114(6)
C24' C25A C26' 112(10)
C25' C25A C26' 142(9)
C24 C25A C26' 53(5)
C25 C25A C26' 88(5)
C26 C25A C26' 26.2(18)
C27 O6 N2 80.3(5)
O6 C27 O5 123.9(7)
O6 C27 C28 111.8(10)
O5 C27 C28 123.7(9)
O6 C27 C28' 132.8(8)
O5 C27 C28' 102.2(8)
C28 C27 C28' 28.6(6)
C30 C28 C29 108.1(15)
C30 C28 C27 112.3(9)
C29 C28 C27 101.5(11)
C29' C28' C27 106.8(9)
C29' C28' C30 106.3(11)
C27 C28' C30 102.2(7)
C35 C30 C31 118.8(8)
C35 C30 C28 105.1(11)
C31 C30 C28 136.2(12)
C35 C30 C28' 132.8(9)
C31 C30 C28' 108.4(10)
C28 C30 C28' 27.7(7)
C32 C31 C30 119.2(9)
C31 C32 C33 122.2(9)
C34 C33 C32 115.5(8)
C34 C33 C36 122.6(10)
C32 C33 C36 121.9(9)
C33 C34 C35 122.6(10)
C30 C35 C34 121.5(9)
C37 C36 C33 113.6(8)
C37 C36 C37' 38.0(10)
C33 C36 C37' 109.3(13)
C38 C37 C36 120.3(18)
C38 C37 C39 109(2)
C36 C37 C39 95.6(17)
C40 O8 N4 78.6(5)
O8 C40 O7 125.1(7)
O8 C40 C41' 130.8(9)
O7 C40 C41' 103.4(8)
O8 C40 C41 111.8(10)
O7 C40 C41 122.9(8)
C41' C40 C41 23.8(6)
C42 C41 C43 108.4(14)
C42 C41 C40 107.5(13)
C43 C41 C40 106.1(10)
C42' C41' C40 110.4(11)
C42' C41' C43 105.8(11)
C40 C41' C43 101.1(9)
C48 C43 C44 115.9(8)
C48 C43 C41 106.8(10)
C44 C43 C41 137.3(12)
C48 C43 C41' 130.4(9)
C44 C43 C41' 113.7(10)
C41 C43 C41' 23.6(7)
C45 C44 C43 124.1(10)
C44 C45 C46 121.3(9)
C47 C46 C45 116.5(8)
C47 C46 C49 121.4(9)
C45 C46 C49 122.1(9)
C46 C47 C48 120.9(9)
C43 C48 C47 121.2(9)
C50 C49 C46 117.1(8)
C52 C50 C52' 79.4(18)
C52 C50 C49 128.2(12)
C52' C50 C49 117.6(18)
C52 C50 C51 114.3(12)
C52' C50 C51 78(2)
C49 C50 C51 117.0(10)
C52 C50 C51' 105.9(16)
C52' C50 C51' 124(2)
C49 C50 C51' 102.7(16)
C51 C50 C51' 47.8(14)
C57 N1 C53 117.3(6)
C57 N1 O1 157.9(5)
C53 N1 O1 84.7(4)
C62 N2 C58 118.7(6)
C62 N2 O6 84.2(4)
C58 N2 O6 157.1(5)
C54 C53 N1 122.5(7)
C53 C54 C55 120.1(6)
C57 C56 C55 118.3(6)
N1 C57 C56 124.5(6)
N2 C58 C59 122.2(7)
C60 C59 C58 120.0(6)
C59 C60 C61 117.3(6)
C59 C60 C55 122.0(4)
C61 C60 C55 120.7(5)
C60 C61 C62 119.0(6)
N2 C62 C61 122.7(6)
C63 N3 C67 116.6(6)
C63 N3 O3 87.6(4)
C67 N3 O3 154.9(5)
C68 N4 C72 118.8(6)
C68 N4 O8 154.6(5)
C72 N4 O8 86.1(4)
N3 C63 C64 124.3(7)
C63 C64 C65 119.4(6)
C66 C65 C64 117.4(6)
C66 C65 C70 119.8(5)
C64 C65 C70 122.8(4)
C66 C65 C55 118.6(4)
C64 C65 C55 82.5(4)
C70 C65 C55 71.1(2)
C67 C66 C65 117.9(6)
N3 C67 C66 124.3(6)
N4 C68 C69 122.6(7)
C68 C69 C70 120.9(7)
C70 C71 C72 119.4(6)
N4 C72 C71 121.2(6)

loop_
_geom_bond_atom_site_label_1
_geom_bond_atom_site_label_2
_geom_bond_distance
C70 C71 1.360(9)
C70 C69 1.373(9)
C70 C65 1.490(5)
C55 C56 1.390(9)
C55 C54 1.403(9)
C55 C60 1.490(5)
C55 C65 7.134(9)
O1 C1 1.234(9)
O1 N1 3.409(8)
O2 C1 1.257(9)
C1 C2 1.516(11)
C2 C3 1.467(12)
C2 C4 1.535(11)
C4 C5 1.346(10)
C4 C9 1.385(12)
C5 C6 1.379(11)
C6 C7 1.344(11)
C7 C8 1.387(11)
C7 C10 1.526(11)
C8 C9 1.409(12)
C10 C11 1.579(17)
C11 C12A 1.10(4)
C11 C12' 1.36(4)
C11 C13A 1.54(3)
C11 C13' 1.56(3)
C11 C12 1.73(3)
C11 C13 1.83(3)
C12 C13 1.03(3)
C13 C13A 2.01(3)
C12' C13A 0.67(4)
C12' C12A 1.37(5)
C13' C12A 1.98(4)
C13A C12A 1.93(4)
O3 C14 1.238(8)
O3 N3 3.458(8)
O4 C14 1.281(8)
C14 C15 1.494(11)
C15 C17 1.514(11)
C15 C16 1.531(11)
C17 C18 1.335(11)
C17 C22 1.362(11)
C18 C19 1.426(11)
C19 C20 1.339(11)
C20 C21 1.381(11)
C20 C23 1.545(11)
C21 C22 1.360(12)
C23 C24 1.485(16)
C23 C24' 1.73(3)
C24 C25A 0.91(10)
C24 C25 1.35(2)
C24 C26 1.64(3)
C25 C25A 1.49(10)
C26 C25A 1.71(8)
C24' C25A 0.54(9)
C24' C25' 0.84(4)
C25' C25A 0.75(12)
C26' C25A 1.90(9)
O5 C27 1.346(10)
O6 C27 1.154(9)
O6 N2 3.384(8)
C27 C28 1.545(14)
C27 C28' 1.560(14)
C28 C30 1.464(16)
C28 C29 1.51(2)
C28' C29' 1.538(18)
C28' C30 1.650(16)
C30 C35 1.347(14)
C30 C31 1.387(13)
C31 C32 1.370(12)
C32 C33 1.427(12)
C33 C34 1.343(13)
C33 C36 1.490(12)
C34 C35 1.379(13)
C36 C37 1.448(14)
C36 C37' 1.79(4)
C37 C38 1.23(3)
C37 C39 1.70(4)
O7 C40 1.333(10)
O8 C40 1.161(9)
O8 N4 3.483(9)
C40 C41' 1.566(17)
C40 C41 1.587(18)
C41 C42 1.43(2)
C41 C43 1.497(17)
C41' C42' 1.55(2)
C41' C43 1.625(18)
C43 C48 1.361(14)
C43 C44 1.377(13)
C44 C45 1.345(13)
C45 C46 1.402(13)
C46 C47 1.362(12)
C46 C49 1.466(12)
C47 C48 1.443(12)
C49 C50 1.453(15)
C50 C52 1.32(2)
C50 C52' 1.36(3)
C50 C51 1.478(16)
C50 C51' 1.79(3)
N1 C57 1.323(9)
N1 C53 1.347(9)
N2 C62 1.309(9)
N2 C58 1.324(9)
C53 C54 1.340(10)
C56 C57 1.360(10)
C58 C59 1.401(10)
C59 C60 1.378(9)
C60 C61 1.380(9)
C61 C62 1.418(9)
N3 C63 1.329(9)
N3 C67 1.336(9)
N4 C68 1.311(10)
N4 C72 1.325(9)
C63 C64 1.360(11)
C64 C65 1.406(9)
C65 C66 1.396(9)
C66 C67 1.394(10)
C68 C69 1.358(11)
C71 C72 1.416(10)
